data_4115281
loop_
_publ_author_name
'David B. Kimball'
'Timothy J. R. Weakley'
'Rainer Herges'
'Michael M. Haley'

_publ_contact_author_address
;Department of Chemistry,
University of Oregon,
Eugene, OR 97403-1253
USA
;
_publ_contact_author_email tweakley@oregon.uoregon.edu
_publ_contact_author_fax 01(541)3464643
_publ_contact_author_name 'Dr Timothy J. R. Weakley'
_publ_contact_author_phone 01(541)3464620
_publ_section_title
;
 Deciphering the Mechanistic Dichotomy in the Cyclization of
 1-(2-Ethynylphenyl)-3,3-dialkyltriazenes: Competition between Pericyclic
 and Pseudocoarctate Pathways
;
_journal_name_full 'Journal of the American Chemical Society'
_journal_page_first 13463
_journal_page_last 13473
_journal_paper_doi 10.1021/ja027809r
_journal_volume 124
_journal_year 2002
_chemical_formula_moiety 'C35 H31 N11 '
_chemical_formula_sum 'C35 H31 N11'
_chemical_formula_weight 605.70
_space_group_IT_number 15
_symmetry_cell_setting monoclinic
_symmetry_Int_Tables_number 15
_symmetry_space_group_name_Hall '-C 2yc'
_symmetry_space_group_name_H-M 'C 1 2/c 1'
_audit_creation_date 2001-02-13
_audit_creation_method 'by teXsan v1.7'
_cell_angle_alpha 90
_cell_angle_beta 90.268(8)
_cell_angle_gamma 90
_cell_formula_units_Z 8
_cell_length_a 33.922(2)
_cell_length_b 10.165(1)
_cell_length_c 19.071(2)
_cell_measurement_reflns_used 25
_cell_measurement_temperature 296
_cell_measurement_theta_max 14.9
_cell_measurement_theta_min 13.0
_cell_volume 6575.9(10)
_computing_cell_refinement 'CAD4/PC (Enraf-Nonius, 1993)'
_computing_data_collection 'CAD4/PC (Enraf-Nonius, 1993)'
_computing_data_reduction 'TEXSAN (Molecular Structure Corp., 1997)'
_computing_publication_material 'TEXSAN (Molecular Structure Corp., 1997)'
_computing_structure_refinement 'TEXSAN (Molecular Structure Corp., 1997)'
_computing_structure_solution 'TEXSAN (Molecular Structure Corp., 1997)'
_diffrn_ambient_temperature 296
_diffrn_measurement_device_type 'Enraf-Nonius CAD-4 diffractometer'
_diffrn_measurement_method \w
_diffrn_orient_matrix_UB_11 -0.02527
_diffrn_orient_matrix_UB_12 -0.04670
_diffrn_orient_matrix_UB_13 -0.01064
_diffrn_orient_matrix_UB_21 0.01368
_diffrn_orient_matrix_UB_22 -0.08658
_diffrn_orient_matrix_UB_23 0.00537
_diffrn_orient_matrix_UB_31 -0.00656
_diffrn_orient_matrix_UB_32 -0.00061
_diffrn_orient_matrix_UB_33 0.05106
_diffrn_radiation_detector 'scintillation counter'
_diffrn_radiation_monochromator graphite
_diffrn_radiation_source 'sealed X-ray tube'
_diffrn_radiation_type 'Mo K\a'
_diffrn_radiation_wavelength 0.71073
_diffrn_reflns_av_R_equivalents 0.017
_diffrn_reflns_av_sigmaI/netI 0.070
_diffrn_reflns_limit_h_max 40
_diffrn_reflns_limit_h_min -40
_diffrn_reflns_limit_k_max 12
_diffrn_reflns_limit_k_min 0
_diffrn_reflns_limit_l_max 22
_diffrn_reflns_limit_l_min 0
_diffrn_reflns_number 6320
_diffrn_reflns_reduction_process 'Lp corrections applied'
_diffrn_reflns_theta_max 25.0
_diffrn_reflns_theta_min 1.6
_diffrn_standards_decay_% 0.00
_diffrn_standards_interval_count 300
_diffrn_standards_number 3
_exptl_absorpt_coefficient_mu 0.078
_exptl_absorpt_correction_type none
_exptl_crystal_colour red
_exptl_crystal_density_diffrn 1.224
_exptl_crystal_description tablet
_exptl_crystal_F_000 2544.00
_exptl_crystal_size_max 0.40
_exptl_crystal_size_mid 0.32
_exptl_crystal_size_min 0.18
_refine_diff_density_max 0.40
_refine_diff_density_min -0.29
_refine_ls_abs_structure_details 'not applicable'
_refine_ls_extinction_coef 0.00
_refine_ls_extinction_method none
_refine_ls_goodness_of_fit_all 1.62
_refine_ls_goodness_of_fit_ref 1.85
_refine_ls_hydrogen_treatment noref
_refine_ls_matrix_type full
_refine_ls_number_constraints 93
_refine_ls_number_parameters 415
_refine_ls_number_reflns 5727
_refine_ls_number_restraints 0
_refine_ls_R_factor_all 0.066
_refine_ls_R_factor_gt 0.051
_refine_ls_shift/su_max 0.021
_refine_ls_shift/su_mean 0.0018
_refine_ls_structure_factor_coef Fsqd
_refine_ls_weighting_details 'w = 4F~o~^2^/[\s^2^(I) + (0.020I)^2^]'
_refine_ls_weighting_scheme calc
_refine_ls_wR_factor_all 0.102
_refine_ls_wR_factor_ref 0.050
_reflns_number_gt 3993
_reflns_number_total 5727
_reflns_threshold_expression I>1.00\s(I)
_cod_data_source_file ja027809r-2_s2_1.cif
_cod_data_source_block dkim0201_C35H31N11
_cod_original_cell_volume 6576(1)
_cod_original_sg_symbol_H-M 'C 2/c '
_cod_original_formula_sum 'C35 H31 N11 '
_cod_database_code 4115281

loop_
_symmetry_equiv_pos_as_xyz
'   +x,   +y,   +z'
'1/2+x,1/2+y,   +z'
'   -x,   +y,1/2-z'
1/2-x,1/2+y,1/2-z
'   -x,   -y,   -z'
'1/2-x,1/2-y,   -z'
'   +x,   -y,1/2+z'
1/2+x,1/2-y,1/2+z

loop_
_atom_site_label
_atom_site_fract_x
_atom_site_fract_y
_atom_site_fract_z
_atom_site_U_iso_or_equiv
_atom_site_occupancy
_atom_site_adp_type
_atom_site_calc_flag
N(1) 0.76665(5) 1.0760(2) 0.36092(8) 0.0550(5) 1.000 Uani d
N(2) 0.79391(5) 0.9812(2) 0.37239(8) 0.0511(5) 1.000 Uani d
N(3) 0.81993(5) 0.9465(2) 0.31789(8) 0.0589(5) 1.000 Uani d
N(4) 0.68632(6) 1.0769(2) 0.6787(1) 0.0852(8) 1.000 Uani d
N(5) 0.86133(4) 0.6222(1) 0.52240(8) 0.0417(4) 1.000 Uani d
N(6) 0.80975(4) 0.7853(2) 0.52922(8) 0.0473(5) 1.000 Uani d
N(7) 0.91127(6) 0.1762(2) 0.7653(1) 0.0878(8) 1.000 Uani d
N(8) 0.94019(5) 0.7420(2) 0.51590(9) 0.0563(5) 1.000 Uani d
N(9) 0.97259(5) 0.7814(2) 0.5430(1) 0.0698(6) 1.000 Uani d
N(10) 0.96732(6) 0.8613(2) 0.5962(1) 0.0835(7) 1.000 Uani d
N(11) 0.94790(7) 0.3407(3) 0.2347(1) 0.1090(9) 1.000 Uani d
C(1) 0.69946(6) 1.0746(2) 0.6239(1) 0.0605(7) 1.000 Uani d
C(2) 0.71589(5) 1.0735(2) 0.5545(1) 0.0503(6) 1.000 Uani d
C(3) 0.70062(5) 1.1619(2) 0.5035(1) 0.0548(6) 1.000 Uani d
C(4) 0.71561(6) 1.1680(2) 0.4383(1) 0.0544(6) 1.000 Uani d
C(5) 0.74727(5) 1.0831(2) 0.4223(1) 0.0480(6) 1.000 Uani d
C(6) 0.76257(5) 0.9930(2) 0.4724(1) 0.0432(5) 1.000 Uani d
C(7) 0.74630(5) 0.9887(2) 0.5398(1) 0.0484(6) 1.000 Uani d
C(8) 0.79317(5) 0.9260(2) 0.4375(1) 0.0447(6) 1.000 Uani d
C(9) 0.81830(5) 0.8208(2) 0.4645(1) 0.0436(5) 1.000 Uani d
C(10) 0.83100(5) 0.6877(2) 0.5595(1) 0.0450(6) 1.000 Uani d
C(11) 0.82816(5) 0.6348(2) 0.6250(1) 0.0524(6) 1.000 Uani d
C(12) 0.85623(5) 0.5328(2) 0.6302(1) 0.0455(6) 1.000 Uani d
C(13) 0.87704(5) 0.5256(2) 0.56586(9) 0.0417(5) 1.000 Uani d
C(14) 0.90571(5) 0.4309(2) 0.5542(1) 0.0518(6) 1.000 Uani d
C(15) 0.91390(6) 0.3440(2) 0.6073(1) 0.0550(6) 1.000 Uani d
C(16) 0.89364(6) 0.3495(2) 0.6713(1) 0.0496(6) 1.000 Uani d
C(17) 0.86508(6) 0.4421(2) 0.6829(1) 0.0519(6) 1.000 Uani d
C(18) 0.90332(6) 0.2539(2) 0.7242(1) 0.0609(7) 1.000 Uani d
C(19) 0.85074(5) 0.7636(2) 0.42720(9) 0.0456(6) 1.000 Uani d
C(20) 0.87259(5) 0.6682(2) 0.45722(9) 0.0423(5) 1.000 Uani d
C(21) 0.90996(5) 0.6173(2) 0.42695(9) 0.0422(5) 1.000 Uani d
C(22) 0.91051(5) 0.5353(2) 0.3697(1) 0.0493(6) 1.000 Uani d
C(23) 0.94633(6) 0.4900(2) 0.3439(1) 0.0552(6) 1.000 Uani d
C(24) 0.98139(6) 0.5269(2) 0.3762(1) 0.0641(7) 1.000 Uani d
C(25) 0.98083(6) 0.6093(2) 0.4327(1) 0.0621(7) 1.000 Uani d
C(26) 0.94537(5) 0.6569(2) 0.4588(1) 0.0477(6) 1.000 Uani d
C(27) 0.79665(8) 0.8881(3) 0.2594(1) 0.0874(9) 1.000 Uani d
C(28) 0.77650(8) 0.7638(3) 0.2806(1) 0.100(1) 1.000 Uani d
C(29) 0.84239(8) 1.0642(3) 0.2972(1) 0.091(1) 1.000 Uani d
C(30) 0.86915(8) 1.1117(3) 0.3537(2) 0.117(1) 1.000 Uani d
C(31) 1.00343(9) 0.9020(3) 0.6335(2) 0.117(1) 1.000 Uani d
C(32) 1.0097(1) 1.0382(4) 0.6292(2) 0.197(2) 1.000 Uani d
C(33) 0.92764(8) 0.8919(3) 0.6238(1) 0.092(1) 1.000 Uani d
C(34) 0.9042(1) 0.9829(3) 0.5800(2) 0.128(1) 1.000 Uani d
C(35) 0.94703(6) 0.4064(3) 0.2830(1) 0.0712(8) 1.000 Uani d
H(1) 0.6800 1.2148 0.5167 0.066 1.000 Uiso c
H(2) 0.7054 1.2291 0.4024 0.064 1.000 Uiso c
H(3) 0.7552 0.9313 0.5746 0.053 1.000 Uiso c
H(4) 0.8092 0.6602 0.6579 0.056 1.000 Uiso c
H(5) 0.9190 0.4266 0.5085 0.064 1.000 Uiso c
H(6) 0.9333 0.2817 0.6015 0.054 1.000 Uiso c
H(7) 0.8504 0.4424 0.7272 0.067 1.000 Uiso c
H(8) 0.8578 0.7984 0.3812 0.050 1.000 Uiso c
H(9) 0.8858 0.5068 0.3477 0.050 1.000 Uiso c
H(10) 1.0047 0.4868 0.3604 0.075 1.000 Uiso c
H(11) 1.0035 0.6383 0.4563 0.086 1.000 Uiso c
H(12) 0.8168 0.8719 0.2231 0.088 1.000 Uiso c
H(13) 0.7788 0.9472 0.2421 0.084 1.000 Uiso c
H(14) 0.7552 0.7753 0.3184 0.128 1.000 Uiso c
H(15) 0.7640 0.7224 0.2386 0.138 1.000 Uiso c
H(16) 0.7991 0.7015 0.2967 0.156 1.000 Uiso c
H(17) 0.8567 1.0354 0.2545 0.099 1.000 Uiso c
H(18) 0.8252 1.1344 0.2779 0.128 1.000 Uiso c
H(19) 0.8535 1.1409 0.3962 0.142 1.000 Uiso c
H(20) 0.8828 1.1882 0.3413 0.174 1.000 Uiso c
H(21) 0.8850 1.0463 0.3720 0.142 1.000 Uiso c
H(22) 0.9357 0.9298 0.6745 0.137 1.000 Uiso c
H(23) 0.9144 0.7984 0.6286 0.126 1.000 Uiso c
H(24) 0.9262 1.0515 0.5513 0.223 1.000 Uiso c
H(25) 0.8973 0.9455 0.5267 0.202 1.000 Uiso c
H(26) 0.8784 1.0201 0.6028 0.207 1.000 Uiso c
H(27) 1.0011 0.8782 0.6815 0.145 1.000 Uiso c
H(28) 1.0255 0.8583 0.6137 0.145 1.000 Uiso c
H(29) 1.0330 1.0631 0.6537 0.207 1.000 Uiso c
H(30) 1.0120 1.0620 0.5812 0.207 1.000 Uiso c
H(31) 0.9877 1.0819 0.6490 0.207 1.000 Uiso c

loop_
_atom_site_aniso_label
_atom_site_aniso_U_11
_atom_site_aniso_U_22
_atom_site_aniso_U_33
_atom_site_aniso_U_12
_atom_site_aniso_U_13
_atom_site_aniso_U_23
N(1) 0.057(1) 0.055(1) 0.053(1) 0.0158(9) -0.0026(9) 0.0023(9)
N(2) 0.054(1) 0.054(1) 0.045(1) 0.0129(9) 0.0013(8) -0.0017(8)
N(3) 0.067(1) 0.065(1) 0.045(1) 0.015(1) 0.0114(9) 0.0022(9)
N(4) 0.082(1) 0.090(2) 0.084(2) 0.012(1) 0.034(1) 0.009(1)
N(5) 0.0376(8) 0.0457(9) 0.0419(9) 0.0052(7) 0.0052(7) 0.0009(8)
N(6) 0.0457(9) 0.052(1) 0.044(1) 0.0113(8) 0.0030(7) -0.0010(8)
N(7) 0.102(2) 0.081(2) 0.081(2) 0.014(1) 0.003(1) 0.030(1)
N(8) 0.051(1) 0.061(1) 0.057(1) -0.0084(9) -0.0023(8) -0.0050(9)
N(9) 0.065(1) 0.081(1) 0.064(1) -0.014(1) -0.004(1) -0.007(1)
N(10) 0.082(1) 0.095(2) 0.074(1) -0.024(1) -0.011(1) -0.022(1)
N(11) 0.102(2) 0.129(2) 0.096(2) 0.017(2) 0.018(1) -0.049(2)
C(1) 0.050(1) 0.056(1) 0.075(2) 0.005(1) 0.016(1) 0.002(1)
C(2) 0.042(1) 0.047(1) 0.062(1) -0.0016(9) 0.007(1) -0.004(1)
C(3) 0.041(1) 0.053(1) 0.071(2) 0.007(1) -0.001(1) -0.010(1)
C(4) 0.049(1) 0.051(1) 0.062(1) 0.010(1) -0.009(1) -0.003(1)
C(5) 0.044(1) 0.048(1) 0.052(1) 0.0025(9) -0.005(1) -0.004(1)
C(6) 0.039(1) 0.042(1) 0.049(1) 0.0021(9) -0.0017(9) -0.003(1)
C(7) 0.044(1) 0.048(1) 0.054(1) 0.0024(9) 0.0043(9) 0.000(1)
C(8) 0.046(1) 0.047(1) 0.042(1) 0.0036(9) -0.0012(9) -0.0010(9)
C(9) 0.042(1) 0.046(1) 0.043(1) 0.0048(9) -0.0015(9) -0.0032(9)
C(10) 0.040(1) 0.050(1) 0.045(1) 0.0071(9) 0.0051(9) -0.002(1)
C(11) 0.051(1) 0.063(1) 0.044(1) 0.012(1) 0.0112(9) -0.001(1)
C(12) 0.043(1) 0.048(1) 0.046(1) 0.0033(9) 0.0018(9) 0.0009(9)
C(13) 0.036(1) 0.043(1) 0.045(1) -0.0001(9) 0.0025(8) 0.0013(9)
C(14) 0.049(1) 0.050(1) 0.056(1) 0.005(1) 0.012(1) 0.006(1)
C(15) 0.050(1) 0.046(1) 0.069(1) 0.009(1) 0.010(1) 0.007(1)
C(16) 0.050(1) 0.046(1) 0.053(1) -0.002(1) 0.001(1) 0.004(1)
C(17) 0.052(1) 0.057(1) 0.047(1) 0.001(1) 0.0058(9) 0.003(1)
C(18) 0.065(1) 0.057(1) 0.061(1) 0.005(1) 0.006(1) 0.008(1)
C(19) 0.046(1) 0.052(1) 0.039(1) 0.008(1) 0.0030(8) 0.000(1)
C(20) 0.042(1) 0.048(1) 0.037(1) 0.0018(9) 0.0031(8) -0.0052(9)
C(21) 0.041(1) 0.046(1) 0.040(1) 0.0048(9) 0.0050(8) 0.0030(9)
C(22) 0.045(1) 0.058(1) 0.045(1) 0.005(1) 0.0042(9) -0.003(1)
C(23) 0.056(1) 0.060(1) 0.049(1) 0.010(1) 0.014(1) -0.003(1)
C(24) 0.046(1) 0.079(2) 0.067(1) 0.012(1) 0.015(1) -0.003(1)
C(25) 0.042(1) 0.076(2) 0.068(1) 0.000(1) 0.005(1) 0.000(1)
C(26) 0.044(1) 0.051(1) 0.048(1) -0.0003(9) 0.0061(9) 0.004(1)
C(27) 0.100(2) 0.119(2) 0.043(1) 0.044(2) -0.009(1) -0.015(2)
C(28) 0.087(2) 0.117(2) 0.096(2) 0.001(2) -0.008(2) -0.043(2)
C(29) 0.103(2) 0.078(2) 0.092(2) 0.018(2) 0.046(2) 0.019(2)
C(30) 0.100(2) 0.081(2) 0.172(3) -0.013(2) 0.040(2) -0.017(2)
C(31) 0.122(3) 0.117(3) 0.113(3) -0.030(2) -0.029(2) -0.013(2)
C(32) 0.193(4) 0.142(4) 0.254(6) -0.083(3) -0.068(4) 0.019(4)
C(33) 0.104(2) 0.094(2) 0.079(2) -0.002(2) -0.007(2) -0.029(2)
C(34) 0.157(3) 0.086(2) 0.140(3) 0.029(2) -0.025(2) -0.031(2)
C(35) 0.065(1) 0.080(2) 0.069(2) 0.017(1) 0.017(1) -0.012(1)

loop_
_atom_type_symbol
_atom_type_oxidation_number
_atom_type_number_in_cell
_atom_type_scat_dispersion_real
_atom_type_scat_dispersion_imag
_atom_type_scat_source
C 0 280 0.002 0.002
;International Tables for Crystallography
(1992, Vol. C, Tables 4.2.6.8 and 6.1.1.1)
;
H 0 248 0.000 0.000
;International Tables for Crystallography
(1992, Vol. C, Table 6.1.1.2)
;
N 0 88 0.004 0.003
;International Tables for Crystallography
(1992, Vol. C, Tables 4.2.6.8 and 6.1.1.1)
;

loop_
_geom_angle_atom_site_label_1
_geom_angle_atom_site_label_2
_geom_angle_atom_site_label_3
_geom_angle
_geom_angle_publ_flag
N(2) N(1) C(5) 103.5(2) yes
N(1) N(2) N(3) 119.2(1) yes
N(1) N(2) C(8) 115.2(2) yes
N(3) N(2) C(8) 125.6(2) yes
N(2) N(3) C(27) 108.7(2) yes
N(2) N(3) C(29) 108.6(2) yes
C(27) N(3) C(29) 113.4(2) yes
C(10) N(5) C(13) 108.1(1) yes
C(10) N(5) C(20) 119.6(1) yes
C(13) N(5) C(20) 131.9(1) yes
C(9) N(6) C(10) 118.7(2) yes
N(9) N(8) C(26) 113.4(2) yes
N(8) N(9) N(10) 112.8(2) yes
N(9) N(10) C(31) 115.5(2) yes
N(9) N(10) C(33) 122.1(2) yes
C(31) N(10) C(33) 121.7(2) yes
N(4) C(1) C(2) 179.2(2) yes
C(1) C(2) C(3) 118.9(2) yes
C(1) C(2) C(7) 119.2(2) yes
C(3) C(2) C(7) 121.9(2) yes
C(2) C(3) C(4) 121.6(2) yes
C(2) C(3) H(1) 117.3 no
C(4) C(3) H(1) 121.1 no
C(3) C(4) C(5) 117.5(2) yes
C(3) C(4) H(2) 122.4 no
C(5) C(4) H(2) 120.1 no
N(1) C(5) C(4) 126.5(2) yes
N(1) C(5) C(6) 111.9(2) yes
C(4) C(5) C(6) 121.6(2) yes
C(5) C(6) C(7) 119.5(2) yes
C(5) C(6) C(8) 105.1(2) yes
C(7) C(6) C(8) 135.3(2) yes
C(2) C(7) C(6) 117.9(2) yes
C(2) C(7) H(3) 119.1 no
C(6) C(7) H(3) 123.1 no
N(2) C(8) C(6) 104.3(2) yes
N(2) C(8) C(9) 127.6(2) yes
C(6) C(8) C(9) 128.1(2) yes
N(6) C(9) C(8) 113.6(2) yes
N(6) C(9) C(19) 121.7(2) yes
C(8) C(9) C(19) 124.7(2) yes
N(5) C(10) N(6) 121.1(2) yes
N(5) C(10) C(11) 109.1(2) yes
N(6) C(10) C(11) 129.8(2) yes
C(10) C(11) C(12) 107.6(2) yes
C(10) C(11) H(4) 123.8 no
C(12) C(11) H(4) 128.4 no
C(11) C(12) C(13) 108.4(2) yes
C(11) C(12) C(17) 132.7(2) yes
C(13) C(12) C(17) 118.8(2) yes
N(5) C(13) C(12) 106.7(1) yes
N(5) C(13) C(14) 131.5(2) yes
C(12) C(13) C(14) 121.7(2) yes
C(13) C(14) C(15) 117.9(2) yes
C(13) C(14) H(5) 119.8 no
C(15) C(14) H(5) 122.2 no
C(14) C(15) C(16) 121.2(2) yes
C(14) C(15) H(6) 119.9 no
C(16) C(15) H(6) 118.9 no
C(15) C(16) C(17) 121.1(2) yes
C(15) C(16) C(18) 118.2(2) yes
C(17) C(16) C(18) 120.7(2) yes
C(12) C(17) C(16) 119.2(2) yes
C(12) C(17) H(7) 120.5 no
C(16) C(17) H(7) 120.2 no
N(7) C(18) C(16) 178.6(2) yes
C(9) C(19) C(20) 120.1(2) yes
C(9) C(19) H(8) 119.3 no
C(20) C(19) H(8) 120.4 no
N(5) C(20) C(19) 118.1(2) yes
N(5) C(20) C(21) 118.1(2) yes
C(19) C(20) C(21) 123.6(2) yes
C(20) C(21) C(22) 122.3(2) yes
C(20) C(21) C(26) 117.5(2) yes
C(22) C(21) C(26) 120.2(2) yes
C(21) C(22) C(23) 119.8(2) yes
C(21) C(22) H(9) 120.3 no
C(23) C(22) H(9) 119.9 no
C(22) C(23) C(24) 120.1(2) yes
C(22) C(23) C(35) 119.9(2) yes
C(24) C(23) C(35) 120.0(2) yes
C(23) C(24) C(25) 120.0(2) yes
C(23) C(24) H(10) 117.4 no
C(25) C(24) H(10) 122.3 no
C(24) C(25) C(26) 120.7(2) yes
C(24) C(25) H(11) 123.9 no
C(26) C(25) H(11) 115.4 no
N(8) C(26) C(21) 113.8(2) yes
N(8) C(26) C(25) 127.1(2) yes
C(21) C(26) C(25) 119.1(2) yes
N(3) C(27) C(28) 112.1(2) yes
N(3) C(27) H(12) 103.0 no
N(3) C(27) H(13) 111.0 no
C(28) C(27) H(12) 111.6 no
C(28) C(27) H(13) 110.4 no
H(12) C(27) H(13) 108.4 no
C(27) C(28) H(14) 114.7 no
C(27) C(28) H(15) 109.4 no
C(27) C(28) H(16) 105.0 no
H(14) C(28) H(15) 108.3 no
H(14) C(28) H(16) 112.3 no
H(15) C(28) H(16) 106.9 no
N(3) C(29) C(30) 112.6(2) yes
N(3) C(29) H(17) 103.6 no
N(3) C(29) H(18) 112.3 no
C(30) C(29) H(17) 113.0 no
C(30) C(29) H(18) 113.1 no
H(17) C(29) H(18) 101.3 no
C(29) C(30) H(19) 110.8 no
C(29) C(30) H(20) 112.9 no
C(29) C(30) H(21) 113.2 no
H(19) C(30) H(20) 102.7 no
H(19) C(30) H(21) 102.3 no
H(20) C(30) H(21) 113.8 no
N(10) C(31) C(32) 112.0(3) yes
N(10) C(31) H(27) 108.7 no
N(10) C(31) H(28) 109.4 no
C(32) C(31) H(27) 108.7 no
C(32) C(31) H(28) 108.5 no
H(27) C(31) H(28) 109.5 no
C(31) C(32) H(29) 111.1 no
C(31) C(32) H(30) 108.7 no
C(31) C(32) H(31) 108.5 no
H(29) C(32) H(30) 109.5 no
H(29) C(32) H(31) 109.5 no
H(30) C(32) H(31) 109.5 no
N(10) C(33) C(34) 114.8(3) yes
N(10) C(33) H(22) 99.6 no
N(10) C(33) H(23) 103.2 no
C(34) C(33) H(22) 114.7 no
C(34) C(33) H(23) 112.7 no
H(22) C(33) H(23) 110.5 no
C(33) C(34) H(24) 107.2 no
C(33) C(34) H(25) 114.5 no
C(33) C(34) H(26) 116.2 no
H(24) C(34) H(25) 84.6 no
H(24) C(34) H(26) 121.3 no
H(25) C(34) H(26) 109.3 no
N(11) C(35) C(23) 179.4(3) yes

loop_
_geom_bond_atom_site_label_1
_geom_bond_atom_site_label_2
_geom_bond_distance
_geom_bond_publ_flag
N(1) N(2) 1.353(2) yes
N(1) C(5) 1.347(2) yes
N(2) N(3) 1.412(2) yes
N(2) C(8) 1.363(2) yes
N(3) C(27) 1.487(3) yes
N(3) C(29) 1.474(3) yes
N(4) C(1) 1.139(3) yes
N(5) C(10) 1.417(2) yes
N(5) C(13) 1.390(2) yes
N(5) C(20) 1.383(2) yes
N(6) C(9) 1.319(2) yes
N(6) C(10) 1.354(2) yes
N(7) C(18) 1.143(2) yes
N(8) N(9) 1.277(2) yes
N(8) C(26) 1.403(2) yes
N(9) N(10) 1.312(2) yes
N(10) C(31) 1.473(3) yes
N(10) C(33) 1.480(3) yes
N(11) C(35) 1.137(3) yes
C(1) C(2) 1.438(3) yes
C(2) C(3) 1.421(3) yes
C(2) C(7) 1.375(2) yes
C(3) C(4) 1.347(3) yes
C(3) H(1) 0.92 no
C(4) C(5) 1.413(2) yes
C(4) H(2) 0.99 no
C(5) C(6) 1.421(2) yes
C(6) C(7) 1.401(2) yes
C(6) C(8) 1.411(2) yes
C(7) H(3) 0.93 no
C(8) C(9) 1.460(2) yes
C(9) C(19) 1.436(2) yes
C(10) C(11) 1.364(2) yes
C(11) C(12) 1.411(2) yes
C(11) H(4) 0.94 no
C(12) C(13) 1.420(2) yes
C(12) C(17) 1.396(2) yes
C(13) C(14) 1.387(2) yes
C(14) C(15) 1.370(2) yes
C(14) H(5) 0.98 no
C(15) C(16) 1.405(3) yes
C(15) H(6) 0.92 no
C(16) C(17) 1.369(2) yes
C(16) C(18) 1.438(3) yes
C(17) H(7) 0.98 no
C(19) C(20) 1.347(2) yes
C(19) H(8) 0.98 no
C(20) C(21) 1.488(2) yes
C(21) C(22) 1.375(2) yes
C(21) C(26) 1.402(2) yes
C(22) C(23) 1.391(2) yes
C(22) H(9) 0.98 no
C(23) C(24) 1.388(3) yes
C(23) C(35) 1.439(3) yes
C(24) C(25) 1.367(3) yes
C(24) H(10) 0.94 no
C(25) C(26) 1.390(3) yes
C(25) H(11) 0.94 no
C(27) C(28) 1.493(4) yes
C(27) H(12) 0.99 no
C(27) H(13) 0.91 no
C(28) H(14) 1.03 no
C(28) H(15) 1.00 no
C(28) H(16) 1.04 no
C(29) C(30) 1.486(4) yes
C(29) H(17) 0.99 no
C(29) H(18) 0.99 no
C(30) H(19) 1.02 no
C(30) H(20) 0.94 no
C(30) H(21) 0.92 no
C(31) C(32) 1.404(4) yes
C(31) H(27) 0.95 no
C(31) H(28) 0.95 no
C(32) H(29) 0.95 no
C(32) H(30) 0.95 no
C(32) H(31) 0.95 no
C(33) C(34) 1.476(4) yes
C(33) H(22) 1.08 no
C(33) H(23) 1.05 no
C(34) H(24) 1.16 no
C(34) H(25) 1.11 no
C(34) H(26) 1.05 no

loop_
_geom_contact_atom_site_label_1
_geom_contact_atom_site_label_2
_geom_contact_distance
_geom_contact_site_symmetry_2
_geom_contact_publ_flag
N(3) N(7) 3.491(3) 4_564 no
N(4) C(17) 3.454(3) 6_656 no
N(4) C(22) 3.593(3) 7_666 no
N(5) C(2) 3.596(2) 7_666 no
N(7) C(29) 3.438(3) 4_565 no
N(7) C(22) 3.545(3) 4_565 no
N(10) N(11) 3.412(3) 4_565 no
N(11) C(33) 3.245(4) 4_564 no
N(11) N(11) 3.580(5) 2_755 no
C(2) C(4) 3.510(3) 7_676 no
C(3) C(5) 3.439(3) 7_676 no
C(3) C(4) 3.503(2) 7_676 no
C(3) C(13) 3.506(2) 7_666 no
C(4) C(12) 3.432(3) 7_666 no
C(5) C(11) 3.499(3) 7_666 no
C(18) C(22) 3.513(3) 4_565 no

loop_
_geom_torsion_atom_site_label_1
_geom_torsion_atom_site_label_2
_geom_torsion_atom_site_label_3
_geom_torsion_atom_site_label_4
_geom_torsion
_geom_torsion_publ_flag
N(1) N(2) N(3) C(27) -64.6(2) no
N(1) N(2) N(3) C(29) 59.1(2) no
N(1) N(2) C(8) C(6) -0.8(2) no
N(1) N(2) C(8) C(9) 178.9(2) no
N(1) C(5) C(4) C(3) -178.7(2) no
N(1) C(5) C(6) C(7) 178.9(2) no
N(1) C(5) C(6) C(8) -0.8(2) no
N(2) N(1) C(5) C(4) 179.9(2) no
N(2) N(1) C(5) C(6) 0.3(2) no
N(2) N(3) C(27) C(28) -63.1(2) no
N(2) N(3) C(29) C(30) 66.0(2) no
N(2) C(8) C(6) C(5) 0.9(2) no
N(2) C(8) C(6) C(7) -178.7(2) no
N(2) C(8) C(9) N(6) -178.1(2) no
N(2) C(8) C(9) C(19) 4.9(3) no
N(3) N(2) N(1) C(5) 179.7(2) no
N(3) N(2) C(8) C(6) 179.9(2) no
N(3) N(2) C(8) C(9) -0.4(3) no
N(4) C(1) C(2) C(3) -25.4(2) no
N(4) C(1) C(2) C(7) 153.5(2) no
N(5) C(10) N(6) C(9) -1.4(3) no
N(5) C(10) C(11) C(12) -1.1(2) no
N(5) C(13) C(12) C(11) -0.3(2) no
N(5) C(13) C(12) C(17) 177.4(2) no
N(5) C(13) C(14) C(15) -177.2(2) no
N(5) C(20) C(19) C(9) 3.9(3) no
N(5) C(20) C(21) C(22) 110.6(2) no
N(5) C(20) C(21) C(26) -69.8(2) no
N(6) C(9) C(8) C(6) 1.5(3) no
N(6) C(9) C(19) C(20) 2.2(3) no
N(6) C(10) N(5) C(13) -178.5(2) no
N(6) C(10) N(5) C(20) 7.5(3) no
N(6) C(10) C(11) C(12) 178.2(2) no
N(7) C(18) C(16) C(15) -24.7(1) no
N(7) C(18) C(16) C(17) 154.5(1) no
N(8) N(9) N(10) C(31) 175.3(2) no
N(8) N(9) N(10) C(33) 4.4(3) no
N(8) C(26) C(21) C(20) -0.5(2) no
N(8) C(26) C(21) C(22) 179.1(2) no
N(8) C(26) C(25) C(24) -179.7(2) no
N(9) N(8) C(26) C(21) -177.6(2) no
N(9) N(8) C(26) C(25) 3.1(3) no
N(9) N(10) C(31) C(32) 117.2(4) no
N(9) N(10) C(33) C(34) -75.1(3) no
N(10) N(9) N(8) C(26) 179.8(2) no
N(11) C(35) C(23) C(22) 151.6(3) no
N(11) C(35) C(23) C(24) -27.5(3) no
C(1) C(2) C(3) C(4) 178.0(2) no
C(1) C(2) C(7) C(6) -177.9(2) no
C(2) C(3) C(4) C(5) -0.1(3) no
C(2) C(7) C(6) C(5) -0.2(3) no
C(2) C(7) C(6) C(8) 179.4(2) no
C(3) C(2) C(7) C(6) 1.0(3) no
C(3) C(4) C(5) C(6) 0.9(3) no
C(4) C(3) C(2) C(7) -0.9(3) no
C(4) C(5) C(6) C(7) -0.7(3) no
C(4) C(5) C(6) C(8) 179.6(2) no
C(5) N(1) N(2) C(8) 0.3(2) no
C(5) C(6) C(8) C(9) -178.8(2) no
C(6) C(8) C(9) C(19) -175.4(2) no
C(7) C(6) C(8) C(9) 1.6(3) no
C(8) N(2) N(3) C(27) 114.6(2) no
C(8) N(2) N(3) C(29) -121.6(2) no
C(8) C(9) N(6) C(10) 179.5(2) no
C(8) C(9) C(19) C(20) 178.9(2) no
C(9) N(6) C(10) C(11) 179.4(2) no
C(9) C(19) C(20) C(21) -170.8(2) no
C(10) N(5) C(13) C(12) -0.3(2) no
C(10) N(5) C(13) C(14) 176.5(2) no
C(10) N(5) C(20) C(19) -8.6(2) no
C(10) N(5) C(20) C(21) 166.5(2) no
C(10) N(6) C(9) C(19) -3.4(3) no
C(10) C(11) C(12) C(13) 0.9(2) no
C(10) C(11) C(12) C(17) -176.4(2) no
C(11) C(10) N(5) C(13) 0.9(2) no
C(11) C(10) N(5) C(20) -173.1(2) no
C(11) C(12) C(13) C(14) -177.6(2) no
C(11) C(12) C(17) C(16) 177.5(2) no
C(12) C(13) N(5) C(20) 172.7(2) no
C(12) C(13) C(14) C(15) -0.7(3) no
C(12) C(17) C(16) C(15) -0.4(3) no
C(12) C(17) C(16) C(18) -179.5(2) no
C(13) N(5) C(20) C(19) 179.1(2) no
C(13) N(5) C(20) C(21) -5.8(3) no
C(13) C(12) C(17) C(16) 0.4(3) no
C(13) C(14) C(15) C(16) 0.7(3) no
C(14) C(13) N(5) C(20) -10.5(3) no
C(14) C(13) C(12) C(17) 0.2(3) no
C(14) C(15) C(16) C(17) -0.1(3) no
C(14) C(15) C(16) C(18) 179.0(2) no
C(19) C(20) C(21) C(22) -74.6(3) no
C(19) C(20) C(21) C(26) 105.0(2) no
C(20) C(21) C(22) C(23) -179.6(2) no
C(20) C(21) C(26) C(25) 178.8(2) no
C(21) C(22) C(23) C(24) 0.4(3) no
C(21) C(22) C(23) C(35) -178.7(2) no
C(21) C(26) C(25) C(24) 1.1(3) no
C(22) C(21) C(26) C(25) -1.6(3) no
C(22) C(23) C(24) C(25) -1.0(3) no
C(23) C(22) C(21) C(26) 0.9(3) no
C(23) C(24) C(25) C(26) 0.2(3) no
C(25) C(24) C(23) C(35) 178.1(2) no
C(27) N(3) C(29) C(30) -173.1(2) no
C(28) C(27) N(3) C(29) 176.0(2) no
C(31) N(10) C(33) C(34) 114.6(3) no
C(32) C(31) N(10) C(33) -71.9(4) no

loop_
_cod_related_entry_id
_cod_related_entry_database
_cod_related_entry_code
1 ChemSpider 4404564
